data_2203743
loop_
_publ_author_name
'Xian-Zhong Sun'
'Bao-Hui Ye'

_publ_section_title
;
 Triaqua(2,2'-bipyridine)(thiophene-2,5-dicarboxylato)manganese(II)
 4,4'-bipyridine hemisolvate trihydrate
;
_journal_issue 6
_journal_name_full 'Acta Crystallographica Section E'
_journal_page_first m878
_journal_page_last m880
_journal_paper_doi 10.1107/S1600536804012619
_journal_volume 60
_journal_year 2004
_chemical_formula_iupac '[Mn (C6 H2 O4 S) (C10 H8 N2) (H2 O)3]2, C10 H8 N2, 6H2O'
_chemical_formula_moiety '2(C16 H16 Mn N2 O7 S), C10 H8 N2, 6(H2 O)'
_chemical_formula_sum 'C42 H52 Mn2 N6 O20 S2'
_chemical_formula_weight 1134.90
_chemical_name_systematic
;
Triaqua(2,2'-bipyridine)(thiophene-2,5-dicarboxylato)manganese
4,4'-bipyridine hemisolvate trihydrate
;
_space_group_IT_number 2
_symmetry_cell_setting triclinic
_symmetry_space_group_name_Hall '-P 1'
_symmetry_space_group_name_H-M 'P -1'
_atom_sites_solution_hydrogens geom
_atom_sites_solution_primary direct
_atom_sites_solution_secondary difmap
_audit_creation_method SHELXL-97
_cell_angle_alpha 75.1500(10)
_cell_angle_beta 73.9500(10)
_cell_angle_gamma 86.790(10)
_cell_formula_units_Z 1
_cell_length_a 9.172(3)
_cell_length_b 12.014(7)
_cell_length_c 12.597(8)
_cell_measurement_reflns_used 25
_cell_measurement_temperature 293(2)
_cell_measurement_theta_max 28
_cell_measurement_theta_min 2
_cell_volume 1289.3(12)
_computing_cell_refinement 'r3m software'
_computing_data_collection 'r3m software (Siemens, 1990)'
_computing_data_reduction 'r3m software'
_computing_molecular_graphics 'SHELXTL (Sheldrick, 1998)'
_computing_publication_material SHELXL97
_computing_structure_refinement 'SHELXL97 (Sheldrick, 1997)'
_computing_structure_solution 'SHELXS97 (Sheldrick, 1997)'
_diffrn_ambient_temperature 293(2)
_diffrn_measured_fraction_theta_full 0.997
_diffrn_measured_fraction_theta_max 0.997
_diffrn_measurement_device_type 'siemens r3m'
_diffrn_measurement_method '\w scan'
_diffrn_radiation_monochromator graphite
_diffrn_radiation_source 'fine-focus sealed tube'
_diffrn_radiation_type MoK\a
_diffrn_radiation_wavelength 0.71073
_diffrn_reflns_av_R_equivalents 0.0534
_diffrn_reflns_av_sigmaI/netI 0.0180
_diffrn_reflns_limit_h_max 12
_diffrn_reflns_limit_h_min 0
_diffrn_reflns_limit_k_max 15
_diffrn_reflns_limit_k_min -15
_diffrn_reflns_limit_l_max 16
_diffrn_reflns_limit_l_min -15
_diffrn_reflns_number 6573
_diffrn_reflns_theta_full 28.00
_diffrn_reflns_theta_max 28.00
_diffrn_reflns_theta_min 2.14
_diffrn_standards_decay_% 0
_diffrn_standards_interval_count 200
_diffrn_standards_number 2
_exptl_absorpt_coefficient_mu 0.651
_exptl_absorpt_correction_T_max 0.7995
_exptl_absorpt_correction_T_min 0.7326
_exptl_absorpt_correction_type empirical
_exptl_absorpt_process_details '(SADABS; Sheldrick, 1996)'
_exptl_crystal_colour 'pale green'
_exptl_crystal_density_diffrn 1.462
_exptl_crystal_density_meas ?
_exptl_crystal_density_method 'not measured'
_exptl_crystal_description block
_exptl_crystal_F_000 588
_exptl_crystal_size_max 0.51
_exptl_crystal_size_mid 0.43
_exptl_crystal_size_min 0.36
_refine_diff_density_max 0.304
_refine_diff_density_min -0.417
_refine_ls_extinction_method none
_refine_ls_goodness_of_fit_ref 1.045
_refine_ls_hydrogen_treatment mixed
_refine_ls_matrix_type full
_refine_ls_number_parameters 337
_refine_ls_number_reflns 6198
_refine_ls_number_restraints 0
_refine_ls_restrained_S_all 1.045
_refine_ls_R_factor_all 0.0551
_refine_ls_R_factor_gt 0.0478
_refine_ls_shift/su_max 0.001
_refine_ls_shift/su_mean 0.000
_refine_ls_structure_factor_coef Fsqd
_refine_ls_weighting_details 'calc w=1/[\s^2^(Fo^2^)+(0.088P)^2^+0.5664P] where P=(Fo^2^+2Fc^2^)/3'
_refine_ls_weighting_scheme calc
_refine_ls_wR_factor_gt 0.1318
_refine_ls_wR_factor_ref 0.1389
_reflns_number_gt 5369
_reflns_number_total 6198
_reflns_threshold_expression I>2\s(I)
_cod_data_source_file cv6316.cif
_cod_data_source_block I
_cod_depositor_comments
;
The following automatic conversions were performed:

'_exptl_crystal_density_meas' value 'none' was changed to '?' - the
value is perceived as not measured.

Automatic conversion script
Id: cif_fix_values 3008 2015-01-20 13:52:24Z robertas 

2019-10-14
Z value and formula fixed to values more according to usual
chemical conventions.                 miguel
;
_cod_original_formula_sum 'C21 H26 Mn N3 O10 S'
_cod_original_formula_weight 567.45
_cod_original_formula_moiety 'C16 H16 Mn N2 O7 S, 0.5C10 H8 N2, 3H2 O'
_cod_original_formula_iupac '[Mn (C6 H2 O4 S) (C10 H8 N2) (H2 O)3], 0.5C10 H8 N2, 3H2O'
_cod_original_formula_units_Z 2
_cod_database_code 2203743
_cod_database_fobs_code 2203743

loop_
_symmetry_equiv_pos_as_xyz
'x, y, z'
'-x, -y, -z'

loop_
_atom_site_label
_atom_site_fract_x
_atom_site_fract_y
_atom_site_fract_z
_atom_site_U_iso_or_equiv
_atom_site_adp_type
_atom_site_calc_flag
_atom_site_refinement_flags
_atom_site_occupancy
_atom_site_type_symbol
Mn1 0.26609(3) 0.11949(2) 0.26332(3) 0.03350(11) Uani d . 1 Mn
S1 0.13381(6) -0.29640(4) 0.32183(5) 0.03581(14) Uani d . 1 S
C1 0.0634(2) -0.52595(16) 0.34884(17) 0.0325(4) Uani d . 1 C
C2 0.0073(2) -0.40915(16) 0.35952(16) 0.0308(4) Uani d . 1 C
C3 -0.1384(2) -0.37494(17) 0.3980(2) 0.0379(4) Uani d . 1 C
H3A -0.2225 -0.4240 0.4216 0.046 Uiso calc R 1 H
C4 -0.1475(2) -0.25700(17) 0.3979(2) 0.0390(5) Uani d . 1 C
H4A -0.2380 -0.2203 0.4222 0.047 Uiso calc R 1 H
C5 -0.0087(2) -0.20310(16) 0.35824(17) 0.0320(4) Uani d . 1 C
C6 0.0265(2) -0.07953(16) 0.34426(17) 0.0331(4) Uani d . 1 C
C7 0.1564(3) 0.2094(2) 0.0343(3) 0.0526(6) Uani d . 1 C
H7A 0.0617 0.2078 0.0862 0.063 Uiso calc R 1 H
C8 0.1681(4) 0.2543(3) -0.0800(3) 0.0629(7) Uani d . 1 C
H8A 0.0827 0.2805 -0.1047 0.075 Uiso calc R 1 H
C9 0.3080(4) 0.2595(3) -0.1564(3) 0.0705(9) Uani d . 1 C
H9A 0.3200 0.2919 -0.2337 0.085 Uiso calc R 1 H
C10 0.4320(4) 0.2157(3) -0.1169(2) 0.0653(8) Uani d . 1 C
H10A 0.5276 0.2171 -0.1677 0.078 Uiso calc R 1 H
C11 0.4116(3) 0.16995(19) -0.0010(2) 0.0401(5) Uani d . 1 C
C12 0.5390(2) 0.12150(18) 0.04776(18) 0.0369(4) Uani d . 1 C
C13 0.6839(3) 0.1122(2) -0.0211(2) 0.0507(6) Uani d . 1 C
H13A 0.7035 0.1334 -0.1002 0.061 Uiso calc R 1 H
C14 0.7978(3) 0.0712(3) 0.0292(3) 0.0607(7) Uani d . 1 C
H14A 0.8956 0.0649 -0.0158 0.073 Uiso calc R 1 H
C15 0.7670(3) 0.0395(3) 0.1460(3) 0.0610(7) Uani d . 1 C
H15A 0.8432 0.0133 0.1816 0.073 Uiso calc R 1 H
C16 0.6196(3) 0.0477(2) 0.2088(2) 0.0506(6) Uani d . 1 C
H16A 0.5976 0.0244 0.2879 0.061 Uiso calc R 1 H
C17 0.7183(3) 0.3657(3) 0.1658(2) 0.0625(7) Uani d . 1 C
H17A 0.6808 0.3253 0.2415 0.075 Uiso calc R 1 H
C18 0.8632(3) 0.4115(3) 0.1322(2) 0.0576(7) Uani d . 1 C
H18A 0.9207 0.4007 0.1842 0.069 Uiso calc R 1 H
C19 0.9225(2) 0.47371(19) 0.02058(18) 0.0376(4) Uani d . 1 C
C20 0.8289(3) 0.4849(3) -0.0510(2) 0.0582(7) Uani d . 1 C
H20A 0.8620 0.5267 -0.1267 0.070 Uiso calc R 1 H
C21 0.6864(3) 0.4337(3) -0.0098(3) 0.0642(8) Uani d . 1 C
H21A 0.6273 0.4404 -0.0603 0.077 Uiso calc R 1 H
N1 0.2748(2) 0.16791(16) 0.07422(17) 0.0406(4) Uani d . 1 N
N2 0.5065(2) 0.08749(16) 0.16233(16) 0.0379(4) Uani d . 1 N
N3 0.6289(2) 0.3754(2) 0.0976(2) 0.0552(5) Uani d . 1 N
O1 0.20460(18) -0.53679(13) 0.31611(15) 0.0430(4) Uani d . 1 O
O2 -0.03369(18) -0.60434(12) 0.37046(14) 0.0403(3) Uani d . 1 O
O3 0.16028(19) -0.04420(13) 0.29065(16) 0.0469(4) Uani d . 1 O
O4 -0.07977(19) -0.01843(13) 0.38401(16) 0.0465(4) Uani d . 1 O
O5 0.3163(2) 0.05771(15) 0.42945(14) 0.0451(4) Uani d . 1 O
H5B 0.2437 0.0529 0.4895 0.068(10) Uiso d R 1 H
H5C 0.3945 0.0963 0.4297 0.117(17) Uiso d R 1 H
O6 0.04589(19) 0.19252(14) 0.31809(18) 0.0531(5) Uani d . 1 O
H6B -0.0158 0.1379 0.3584 0.094(13) Uiso d R 1 H
H6C 0.0206 0.2525 0.3428 0.051(8) Uiso d R 1 H
O7 0.3535(2) 0.28717(14) 0.24810(18) 0.0561(5) Uani d . 1 O
H7B 0.4303 0.3146 0.1933 0.082(12) Uiso d R 1 H
H7C 0.3032 0.3435 0.2681 0.087(12) Uiso d R 1 H
O8 0.4604(2) 0.54419(19) 0.35695(19) 0.0623(5) Uani d . 1 O
H8B 0.3834 0.5165 0.3469 0.079(12) Uiso d R 1 H
H8C 0.5097 0.4852 0.3802 0.075(11) Uiso d R 1 H
O9 0.3505(2) 0.63232(15) 0.54676(18) 0.0539(4) Uani d . 1 O
H9B 0.2547 0.6226 0.5692 0.085(12) Uiso d R 1 H
H9C 0.3864 0.6148 0.4834 0.105(16) Uiso d R 1 H
O10 0.4654(3) 0.8490(2) 0.5090(3) 0.0852(8) Uani d . 1 O
H10B 0.4091 0.8964 0.4765 0.125(19) Uiso d R 1 H
H10C 0.4112 0.7879 0.5374 0.113(17) Uiso d R 1 H

loop_
_atom_site_aniso_label
_atom_site_aniso_U_11
_atom_site_aniso_U_22
_atom_site_aniso_U_33
_atom_site_aniso_U_12
_atom_site_aniso_U_13
_atom_site_aniso_U_23
Mn1 0.03089(17) 0.02409(16) 0.04160(19) -0.00074(11) -0.00017(12) -0.01165(12)
S1 0.0337(3) 0.0244(2) 0.0453(3) -0.00129(18) -0.0020(2) -0.01078(19)
C1 0.0421(10) 0.0247(9) 0.0323(9) 0.0039(7) -0.0102(8) -0.0103(7)
C2 0.0378(10) 0.0231(8) 0.0318(9) -0.0018(7) -0.0078(7) -0.0087(7)
C3 0.0351(10) 0.0254(9) 0.0543(12) -0.0045(7) -0.0094(9) -0.0135(8)
C4 0.0345(10) 0.0262(9) 0.0564(13) 0.0012(8) -0.0079(9) -0.0156(9)
C5 0.0378(10) 0.0209(8) 0.0361(9) 0.0004(7) -0.0073(8) -0.0078(7)
C6 0.0390(10) 0.0223(8) 0.0365(10) -0.0038(7) -0.0059(8) -0.0087(7)
C7 0.0453(13) 0.0482(13) 0.0679(17) 0.0103(10) -0.0178(12) -0.0201(12)
C8 0.0673(18) 0.0562(16) 0.0745(19) 0.0096(14) -0.0390(16) -0.0134(14)
C9 0.075(2) 0.080(2) 0.0540(16) -0.0060(17) -0.0276(15) 0.0016(15)
C10 0.0533(16) 0.084(2) 0.0481(14) -0.0119(15) -0.0107(12) 0.0010(14)
C11 0.0393(11) 0.0360(10) 0.0432(11) -0.0037(8) -0.0078(9) -0.0096(9)
C12 0.0352(10) 0.0328(10) 0.0393(10) -0.0014(8) -0.0024(8) -0.0112(8)
C13 0.0418(12) 0.0562(14) 0.0453(12) 0.0002(10) 0.0052(10) -0.0158(11)
C14 0.0335(12) 0.0723(19) 0.0671(18) 0.0068(12) 0.0020(11) -0.0197(14)
C15 0.0416(13) 0.0724(19) 0.0690(18) 0.0157(13) -0.0165(12) -0.0193(15)
C16 0.0461(13) 0.0565(15) 0.0462(13) 0.0134(11) -0.0106(10) -0.0122(11)
C17 0.0552(16) 0.0729(19) 0.0459(14) -0.0208(14) 0.0004(12) -0.0018(13)
C18 0.0544(15) 0.0709(18) 0.0412(13) -0.0197(13) -0.0127(11) 0.0010(12)
C19 0.0344(10) 0.0398(11) 0.0359(10) 0.0004(8) -0.0059(8) -0.0085(8)
C20 0.0437(13) 0.083(2) 0.0428(13) -0.0121(13) -0.0130(11) -0.0022(13)
C21 0.0427(14) 0.087(2) 0.0629(17) -0.0099(14) -0.0179(12) -0.0129(15)
N1 0.0384(9) 0.0348(9) 0.0488(10) 0.0038(7) -0.0091(8) -0.0144(8)
N2 0.0347(9) 0.0360(9) 0.0401(9) 0.0043(7) -0.0035(7) -0.0121(7)
N3 0.0386(10) 0.0576(13) 0.0650(14) -0.0094(9) -0.0029(10) -0.0177(11)
O1 0.0401(8) 0.0340(8) 0.0559(9) 0.0054(6) -0.0072(7) -0.0200(7)
O2 0.0448(8) 0.0244(7) 0.0565(9) 0.0014(6) -0.0143(7) -0.0178(6)
O3 0.0419(8) 0.0269(7) 0.0637(10) -0.0073(6) 0.0041(7) -0.0158(7)
O4 0.0432(9) 0.0247(7) 0.0632(10) -0.0034(6) 0.0036(7) -0.0149(7)
O5 0.0439(9) 0.0443(9) 0.0443(9) -0.0018(7) -0.0039(7) -0.0146(7)
O6 0.0381(8) 0.0273(7) 0.0849(13) -0.0017(6) 0.0068(8) -0.0231(8)
O7 0.0412(9) 0.0321(8) 0.0847(13) -0.0081(7) 0.0120(9) -0.0261(8)
O8 0.0555(11) 0.0564(12) 0.0803(14) 0.0020(9) -0.0219(10) -0.0232(10)
O9 0.0477(10) 0.0446(10) 0.0730(13) -0.0039(8) -0.0147(9) -0.0220(9)
O10 0.0790(16) 0.0434(11) 0.148(3) -0.0024(11) -0.0596(17) -0.0184(13)

loop_
_atom_type_symbol
_atom_type_description
_atom_type_scat_dispersion_real
_atom_type_scat_dispersion_imag
_atom_type_scat_source
C C 0.0033 0.0016 'International Tables Vol C Tables 4.2.6.8 and 6.1.1.4'
H H 0.0000 0.0000 'International Tables Vol C Tables 4.2.6.8 and 6.1.1.4'
N N 0.0061 0.0033 'International Tables Vol C Tables 4.2.6.8 and 6.1.1.4'
O O 0.0106 0.0060 'International Tables Vol C Tables 4.2.6.8 and 6.1.1.4'
S S 0.1246 0.1234 'International Tables Vol C Tables 4.2.6.8 and 6.1.1.4'
Mn Mn 0.3368 0.7283 'International Tables Vol C Tables 4.2.6.8 and 6.1.1.4'

loop_
_geom_angle_atom_site_label_1
_geom_angle_atom_site_label_2
_geom_angle_atom_site_label_3
_geom_angle_site_symmetry_3
_geom_angle
O3 Mn1 O7 . 174.49(6)
O3 Mn1 O6 . 90.01(7)
O7 Mn1 O6 . 85.05(7)
O3 Mn1 O5 . 88.97(7)
O7 Mn1 O5 . 89.43(8)
O6 Mn1 O5 . 99.35(8)
O3 Mn1 N1 . 92.15(7)
O7 Mn1 N1 . 90.73(8)
O6 Mn1 N1 . 95.17(8)
O5 Mn1 N1 . 165.44(7)
O3 Mn1 N2 . 100.38(7)
O7 Mn1 N2 . 84.98(7)
O6 Mn1 N2 . 163.57(7)
O5 Mn1 N2 . 93.58(7)
N1 Mn1 N2 . 71.94(7)
C5 S1 C2 . 91.91(10)
O1 C1 O2 . 125.40(18)
O1 C1 C2 . 116.78(18)
O2 C1 C2 . 117.80(18)
C3 C2 C1 . 128.89(18)
C3 C2 S1 . 111.21(15)
C1 C2 S1 . 119.90(16)
C2 C3 C4 . 112.83(18)
C2 C3 H3A . 123.6
C4 C3 H3A . 123.6
C5 C4 C3 . 112.49(19)
C5 C4 H4A . 123.8
C3 C4 H4A . 123.8
C4 C5 C6 . 127.91(18)
C4 C5 S1 . 111.56(15)
C6 C5 S1 . 120.53(16)
O4 C6 O3 . 125.27(18)
O4 C6 C5 . 117.59(18)
O3 C6 C5 . 117.11(18)
N1 C7 C8 . 123.2(3)
N1 C7 H7A . 118.4
C8 C7 H7A . 118.4
C9 C8 C7 . 118.5(3)
C9 C8 H8A . 120.8
C7 C8 H8A . 120.8
C8 C9 C10 . 119.2(3)
C8 C9 H9A . 120.4
C10 C9 H9A . 120.4
C11 C10 C9 . 119.2(3)
C11 C10 H10A . 120.4
C9 C10 H10A . 120.4
N1 C11 C10 . 121.5(2)
N1 C11 C12 . 116.1(2)
C10 C11 C12 . 122.4(2)
N2 C12 C13 . 121.6(2)
N2 C12 C11 . 116.52(19)
C13 C12 C11 . 121.9(2)
C14 C13 C12 . 119.0(2)
C14 C13 H13A . 120.5
C12 C13 H13A . 120.5
C13 C14 C15 . 119.9(2)
C13 C14 H14A . 120.1
C15 C14 H14A . 120.1
C14 C15 C16 . 117.8(3)
C14 C15 H15A . 121.1
C16 C15 H15A . 121.1
N2 C16 C15 . 123.6(2)
N2 C16 H16A . 118.2
C15 C16 H16A . 118.2
N3 C17 C18 . 124.5(3)
N3 C17 H17A . 117.8
C18 C17 H17A . 117.8
C17 C18 C19 . 119.6(2)
C17 C18 H18A . 120.2
C19 C18 H18A . 120.2
C18 C19 C20 . 116.2(2)
C18 C19 C19 2_765 122.1(3)
C20 C19 C19 2_765 121.7(2)
C21 C20 C19 . 119.9(2)
C21 C20 H20A . 120.1
C19 C20 H20A . 120.1
N3 C21 C20 . 123.9(3)
N3 C21 H21A . 118.1
C20 C21 H21A . 118.1
C7 N1 C11 . 118.3(2)
C7 N1 Mn1 . 123.64(17)
C11 N1 Mn1 . 117.35(15)
C16 N2 C12 . 117.9(2)
C16 N2 Mn1 . 124.60(16)
C12 N2 Mn1 . 117.14(14)
C17 N3 C21 . 116.0(2)
C6 O3 Mn1 . 129.93(14)
Mn1 O5 H5B . 118.1
Mn1 O5 H5C . 109.4
H5B O5 H5C . 112.2
Mn1 O6 H6B . 108.1
Mn1 O6 H6C . 130.8
H6B O6 H6C . 109.1
Mn1 O7 H7B . 119.2
Mn1 O7 H7C . 127.0
H7B O7 H7C . 107.6
H8B O8 H8C . 104.1
H9B O9 H9C . 110.6
H10B O10 H10C . 103.4

loop_
_geom_bond_atom_site_label_1
_geom_bond_atom_site_label_2
_geom_bond_site_symmetry_2
_geom_bond_distance
Mn1 O3 . 2.1470(18)
Mn1 O7 . 2.153(2)
Mn1 O6 . 2.1601(17)
Mn1 O5 . 2.200(2)
Mn1 N1 . 2.282(3)
Mn1 N2 . 2.2874(19)
S1 C5 . 1.716(2)
S1 C2 . 1.717(2)
C1 O1 . 1.256(3)
C1 O2 . 1.258(3)
C1 C2 . 1.493(3)
C2 C3 . 1.368(3)
C3 C4 . 1.415(3)
C3 H3A . 0.9300
C4 C5 . 1.366(3)
C4 H4A . 0.9300
C5 C6 . 1.493(3)
C6 O4 . 1.256(3)
C6 O3 . 1.263(3)
C7 N1 . 1.340(3)
C7 C8 . 1.378(4)
C7 H7A . 0.9300
C8 C9 . 1.368(5)
C8 H8A . 0.9300
C9 C10 . 1.389(4)
C9 H9A . 0.9300
C10 C11 . 1.385(4)
C10 H10A . 0.9300
C11 N1 . 1.344(3)
C11 C12 . 1.489(3)
C12 N2 . 1.346(3)
C12 C13 . 1.389(3)
C13 C14 . 1.372(4)
C13 H13A . 0.9300
C14 C15 . 1.373(4)
C14 H14A . 0.9300
C15 C16 . 1.377(4)
C15 H15A . 0.9300
C16 N2 . 1.336(3)
C16 H16A . 0.9300
C17 N3 . 1.323(4)
C17 C18 . 1.378(4)
C17 H17A . 0.9300
C18 C19 . 1.384(3)
C18 H18A . 0.9300
C19 C20 . 1.386(3)
C19 C19 2_765 1.489(4)
C20 C21 . 1.381(4)
C20 H20A . 0.9300
C21 N3 . 1.327(4)
C21 H21A . 0.9300
O5 H5B . 0.8498
O5 H5C . 0.8765
O6 H6B . 0.8484
O6 H6C . 0.8519
O7 H7B . 0.8499
O7 H7C . 0.8499
O8 H8B . 0.8500
O8 H8C . 0.8500
O9 H9B . 0.8500
O9 H9C . 0.8500
O10 H10B . 0.8499
O10 H10C . 0.8500

loop_
_geom_hbond_atom_site_label_D
_geom_hbond_atom_site_label_H
_geom_hbond_atom_site_label_A
_geom_hbond_site_symmetry_A
_geom_hbond_distance_DH
_geom_hbond_distance_HA
_geom_hbond_distance_DA
_geom_hbond_angle_DHA
O5 H5B O4 2_556 0.85 1.84 2.679(3) 170
O5 H5C O10 2_666 0.88 1.89 2.725(3) 158
O6 H6B O4 . 0.85 1.92 2.676(3) 148
O6 H6C O2 1_565 0.85 1.86 2.699(3) 170
O7 H7B N3 . 0.85 1.95 2.778(3) 166
O7 H7C O1 1_565 0.85 1.80 2.651(3) 176
O8 H8B O1 1_565 0.85 1.96 2.810(3) 176
O8 H8C O9 2_666 0.85 2.07 2.900(3) 167
O9 H9B O2 2_556 0.85 1.96 2.810(3) 176
O9 H9C O8 . 0.85 1.94 2.775(3) 169
O10 H10B O5 1_565 0.85 2.08 2.872(3) 154
O10 H10C O9 . 0.85 1.95 2.740(3) 155
